data_1538546
loop_
_publ_author_name
'Salomons, W.'
'Wiegers, G.A.'

_publ_section_title
;
 The system zirconium-selenium. Structures of the phases Zr3 Se4 and Zr2
 Se3
;
_journal_name_full
;
Recueil des Travaux Chimiques des Pays-Bas et de la Belgique
;
_journal_page_first 1339
_journal_page_last 1344
_journal_volume 87
_journal_year 1968
_chemical_formula_sum 'Se6 Zr3.75'
_chemical_name_systematic 'Zr3.75 Se6'
_space_group_IT_number 166
_symmetry_space_group_name_Hall '-R 3 2"'
_symmetry_space_group_name_H-M 'R -3 m :H'
_cell_angle_alpha 90
_cell_angle_beta 90
_cell_angle_gamma 120
_cell_formula_units_Z 1
_cell_length_a 3.753
_cell_length_b 3.753
_cell_length_c 18.703
_cell_volume 228.139
_citation_journal_id_ASTM RTCPA3
_cod_data_source_file Salomons_RTCPA3_1968_1644.cif
_cod_data_source_block Se6Zr3.75
_cod_original_cell_volume 228.1387
_cod_database_code 1538546

loop_
_symmetry_equiv_pos_as_xyz
x,y,z
-y,x-y,z
-x+y,-x,z
y,x,-z
-x,-x+y,-z
x-y,-y,-z
-x,-y,-z
y,-x+y,-z
x-y,x,-z
-y,-x,z
x,x-y,z
-x+y,y,z
x+2/3,y+1/3,z+1/3
-y+2/3,x-y+1/3,z+1/3
-x+y+2/3,-x+1/3,z+1/3
y+2/3,x+1/3,-z+1/3
-x+2/3,-x+y+1/3,-z+1/3
x-y+2/3,-y+1/3,-z+1/3
-x+2/3,-y+1/3,-z+1/3
y+2/3,-x+y+1/3,-z+1/3
x-y+2/3,x+1/3,-z+1/3
-y+2/3,-x+1/3,z+1/3
x+2/3,x-y+1/3,z+1/3
-x+y+2/3,y+1/3,z+1/3
x+1/3,y+2/3,z+2/3
-y+1/3,x-y+2/3,z+2/3
-x+y+1/3,-x+2/3,z+2/3
y+1/3,x+2/3,-z+2/3
-x+1/3,-x+y+2/3,-z+2/3
x-y+1/3,-y+2/3,-z+2/3
-x+1/3,-y+2/3,-z+2/3
y+1/3,-x+y+2/3,-z+2/3
x-y+1/3,x+2/3,-z+2/3
-y+1/3,-x+2/3,z+2/3
x+1/3,x-y+2/3,z+2/3
-x+y+1/3,y+2/3,z+2/3

loop_
_atom_site_label
_atom_site_type_symbol
_atom_site_fract_x
_atom_site_fract_y
_atom_site_fract_z
_atom_site_occupancy
_atom_site_U_iso_or_equiv
Zr2 Zr 0 0 0 0.625 0.0
Zr1 Zr 0 0 0.5 0.625 0.0
Se1 Se 0 0 0.25 1 0.0
